data_1010065
loop_
_publ_author_name
'Jaeger, F M'
'Beintema, J'

_publ_section_title
;
The crystalstructure of cesium-, thallium- and rubidiumperrhenates
;
_journal_coden_ASTM PKNAAU
_journal_name_full
;
Proceedings of the Koninklijke Nederlandse Academie van Wetenschappen
;
_journal_page_first 523
_journal_page_last 528
_journal_volume 36
_journal_year 1933
_chemical_formula_structural 'CS RE O4'
_chemical_formula_sum 'Cs O4 Re'
_chemical_name_systematic 'Caesium rhenate'
_space_group_IT_number 62
_symmetry_cell_setting orthorhombic
_symmetry_Int_Tables_number 62
_symmetry_space_group_name_Hall '-P 2ac 2n'
_symmetry_space_group_name_H-M 'P n m a'
_cell_angle_alpha 90
_cell_angle_beta 90
_cell_angle_gamma 90
_cell_formula_units_Z 4
_cell_length_a 5.73
_cell_length_b 5.98
_cell_length_c 14.26
_cell_volume 488.6
_cod_database_code 1010065

loop_
_symmetry_equiv_pos_as_xyz
x,y,z
1/2+x,1/2-y,1/2-z
-x,1/2+y,-z
1/2-x,-y,1/2+z
-x,-y,-z
1/2-x,1/2+y,1/2+z
x,1/2-y,z
1/2+x,y,1/2-z

loop_
_atom_site_label
_atom_site_type_symbol
_atom_site_symmetry_multiplicity
_atom_site_Wyckoff_symbol
_atom_site_fract_x
_atom_site_fract_y
_atom_site_fract_z
_atom_site_occupancy
_atom_site_attached_hydrogens
_atom_site_calc_flag
Cs1 Cs1+ 4 c 0.042 0.25 0.125 1. 0 d
Re1 Re7+ 4 c -0.042 0.25 0.625 1. 0 d
O1 O2- 8 d -1. -1. -1. 2. 0 dum

loop_
_atom_type_symbol
_atom_type_oxidation_number
Cs1+ 1.000
Re7+ 7.000
O2- -2.000
